data_4102755
loop_
_publ_author_name
'Christina Y. Tang'
'Amber L. Thompson'
'Simon Aldridge'

_publ_contact_author 'Simon Aldridge'
_publ_contact_author_email simon.aldridge@chem.ox.ac.uk
_publ_section_title
;
 Dehydrogenation of Saturated CC and BN Bonds at Cationic N-Heterocyclic
 Carbene Stabilized M(III) Centers (M = Rh, Ir)
;
_journal_name_full 'Journal of the American Chemical Society'
_journal_page_first 10578
_journal_page_last 10591
_journal_paper_doi 10.1021/ja1043787
_journal_volume 132
_journal_year 2010
_chemical_formula_moiety 'C54 H74 Ir N4, C32 H12 B F24'
_chemical_formula_sum 'C86 H86 B F24 Ir N4'
_chemical_formula_weight 1834.64
_space_group_IT_number 14
_symmetry_cell_setting monoclinic
_symmetry_space_group_name_Hall '-P 2ybc'
_symmetry_space_group_name_H-M 'P 1 21/c 1'
_atom_sites_solution_hydrogens geom
_atom_sites_solution_primary direct
_audit_creation_date 10-05-13
_audit_creation_method CRYSTALS_ver_14.06
_cell_angle_alpha 90
_cell_angle_beta 104.1813(2)
_cell_angle_gamma 90
_cell_formula_units_Z 4
_cell_length_a 20.8509(1)
_cell_length_b 17.1103(1)
_cell_length_c 24.2437(2)
_cell_measurement_reflns_used 19539
_cell_measurement_temperature 150
_cell_measurement_theta_max 27
_cell_measurement_theta_min 5
_cell_volume 8385.72(9)
_computing_cell_refinement 'DENZO/SCALEPACK (Otwinowski & Minor, 1997)'
_computing_data_collection 'COLLECT (Nonius, 2001).'
_computing_data_reduction 'DENZO/SCALEPACK (Otwinowski & Minor, 1997)'
_computing_molecular_graphics 'CAMERON (Watkin et al., 1996)'
_computing_publication_material 'CRYSTALS (Betteridge et al., 2003)'
_computing_structure_refinement 'CRYSTALS (Betteridge et al., 2003)'
_computing_structure_solution 'SIR92 (Altomare et al., 1994)'
_diffrn_ambient_temperature 150
_diffrn_measured_fraction_theta_full 0.992
_diffrn_measured_fraction_theta_max 0.990
_diffrn_measurement_device Area
_diffrn_measurement_device_type 'Nonius KappaCCD'
_diffrn_measurement_method \w
_diffrn_radiation_monochromator graphite
_diffrn_radiation_type 'Mo K\a'
_diffrn_radiation_wavelength 0.71073
_diffrn_reflns_av_R_equivalents 0.045
_diffrn_reflns_limit_h_max 27
_diffrn_reflns_limit_h_min -27
_diffrn_reflns_limit_k_max 22
_diffrn_reflns_limit_k_min -22
_diffrn_reflns_limit_l_max 31
_diffrn_reflns_limit_l_min -31
_diffrn_reflns_number 139522
_diffrn_reflns_theta_full 26.393
_diffrn_reflns_theta_max 27.493
_diffrn_reflns_theta_min 5.100
_diffrn_standards_number 0
_exptl_absorpt_coefficient_mu 1.692
_exptl_absorpt_correction_T_max 0.90
_exptl_absorpt_correction_T_min 0.77
_exptl_absorpt_correction_type multi-scan
_exptl_absorpt_process_details 'DENZO/SCALEPACK (Otwinowski & Minor, 1997)'
_exptl_crystal_colour clear_orange
_exptl_crystal_density_diffrn 1.453
_exptl_crystal_density_meas ?
_exptl_crystal_density_method 'not measured'
_exptl_crystal_description plate
_exptl_crystal_F_000 3712
_exptl_crystal_size_max 0.230
_exptl_crystal_size_mid 0.210
_exptl_crystal_size_min 0.060
_refine_diff_density_max 2.59
_refine_diff_density_min -1.12
_refine_ls_extinction_method None
_refine_ls_goodness_of_fit_ref 0.9577
_refine_ls_hydrogen_treatment none
_refine_ls_matrix_type full
_refine_ls_number_parameters 1157
_refine_ls_number_reflns 19077
_refine_ls_number_restraints 648
_refine_ls_R_factor_all 0.0674
_refine_ls_R_factor_gt 0.0412
_refine_ls_shift/su_max 0.0032195
_refine_ls_shift/su_mean 0.0001025
_refine_ls_structure_factor_coef Fsqd
_refine_ls_weighting_details
;
 Method, part 1, Chebychev polynomial, (Watkin, 1994, Prince, 1982) 
 [weight] = 1.0/[A~0~*T~0~(x)+A~1~*T~1~(x) ... +A~n-1~]*T~n-1~(x)] 
 where A~i~ are the Chebychev coefficients listed below and x= Fcalc/Fmax 
 Method = Robust Weighting (Prince, 1982) 
 W = [weight] * [1-(deltaF/6*sigmaF)^2^]^2^ 
 A~i~ are: 
 8.85 13.3 7.36 2.88 0.561 
;
_refine_ls_weighting_scheme calc
_refine_ls_wR_factor_all 0.1007
_refine_ls_wR_factor_gt 0.0813
_refine_ls_wR_factor_ref 0.1007
_reflns_limit_h_max 26
_reflns_limit_h_min -27
_reflns_limit_k_max 22
_reflns_limit_k_min 0
_reflns_limit_l_max 31
_reflns_limit_l_min 0
_reflns_number_gt 14070
_reflns_number_total 19077
_reflns_threshold_expression I>2.0\s(I)
_oxford_diffrn_Wilson_B_factor 1.80
_oxford_diffrn_Wilson_scale 237.62
_oxford_refine_ls_r_factor_ref 0.0674
_oxford_refine_ls_scale 0.064401(6)
_oxford_reflns_number_all 19077
_oxford_reflns_threshold_expression_ref I>-3.0\s(I)
_oxford_structure_analysis_title 046ct09
_cod_data_source_file ja1043787_si_002_01.cif
_cod_data_source_block 4
_cod_depositor_comments
;
The following automatic conversions were performed:

'_exptl_crystal_density_meas' value 'not measured' was changed to '?'
- the value is perceived as not measured.

Automatic conversion script
Id: cif_fix_values 3008 2015-01-20 13:52:24Z robertas 
;
_cod_original_sg_symbol_H-M 'P 1 21/c 1 '
_cod_original_formula_sum 'C86 H86 B1 F24 Ir1 N4'
_cod_database_code 4102755

loop_
_symmetry_equiv_pos_as_xyz
x,y,z
-x,-y,-z
-x,y+1/2,-z+1/2
x,-y+1/2,z+1/2

loop_
_atom_site_label
_atom_site_type_symbol
_atom_site_fract_x
_atom_site_fract_y
_atom_site_fract_z
_atom_site_U_iso_or_equiv
_atom_site_occupancy
_atom_site_adp_type
_atom_site_refinement_flags_posn
_atom_site_refinement_flags_occupancy
_atom_site_disorder_assembly
_atom_site_disorder_group
Ir1 Ir 0.743145(8) 0.685552(9) 0.585204(7) 0.0200 1.0000 Uani . . . .
C2 C 0.6521(2) 0.7237(2) 0.53918(18) 0.0231 1.0000 Uani . . . .
N3 N 0.59246(15) 0.6866(2) 0.53096(14) 0.0235 1.0000 Uani . . . .
C4 C 0.57825(19) 0.6225(2) 0.56462(18) 0.0231 1.0000 Uani . . . .
C5 C 0.5897(2) 0.5460(3) 0.54830(18) 0.0262 1.0000 Uani . . . .
C6 C 0.5740(2) 0.4859(3) 0.5818(2) 0.0335 1.0000 Uani . . . .
C7 C 0.5492(2) 0.5021(3) 0.6287(2) 0.0354 1.0000 Uani . . . .
C8 C 0.5380(2) 0.5779(3) 0.6429(2) 0.0356 1.0000 Uani . . . .
C9 C 0.5524(2) 0.6409(3) 0.6113(2) 0.0310 1.0000 Uani . . . .
C10 C 0.5391(2) 0.7246(3) 0.6266(2) 0.0364 1.0000 Uani . . . .
C11 C 0.4669(3) 0.7348(5) 0.6265(3) 0.0718 1.0000 Uani . . . .
C12 C 0.5830(3) 0.7503(4) 0.6835(3) 0.0711 1.0000 Uani . . . .
C13 C 0.6168(2) 0.5304(3) 0.49694(19) 0.0264 1.0000 Uani . . . .
C14 C 0.6040(3) 0.4467(3) 0.4747(2) 0.0384 1.0000 Uani . . . .
C15 C 0.6910(2) 0.5461(3) 0.5091(2) 0.0338 1.0000 Uani . . . .
C16 C 0.5439(2) 0.7238(3) 0.48960(19) 0.0300 1.0000 Uani . . . .
C17 C 0.5730(2) 0.7856(3) 0.4720(2) 0.0327 1.0000 Uani . . . .
N18 N 0.63866(18) 0.7855(2) 0.50241(16) 0.0277 1.0000 Uani . . . .
C19 C 0.6845(2) 0.8454(3) 0.4951(2) 0.0304 1.0000 Uani . . . .
C20 C 0.7127(2) 0.8396(3) 0.4488(2) 0.0346 1.0000 Uani . . . .
C21 C 0.7017(3) 0.7691(3) 0.4092(2) 0.0420 1.0000 Uani . . . .
C22 C 0.7671(3) 0.7284(4) 0.4098(3) 0.0559 1.0000 Uani . . . .
C23 C 0.6651(3) 0.7904(4) 0.3485(3) 0.0606 1.0000 Uani . . . .
C24 C 0.7523(3) 0.9023(3) 0.4403(3) 0.0457 1.0000 Uani . . . .
C25 C 0.7642(3) 0.9643(3) 0.4771(3) 0.0521 1.0000 Uani . . . .
C26 C 0.7372(3) 0.9671(3) 0.5235(3) 0.0491 1.0000 Uani . . . .
C27 C 0.6956(3) 0.9080(3) 0.5335(2) 0.0392 1.0000 Uani . . . .
C28 C 0.6630(3) 0.9123(3) 0.5833(3) 0.0523 1.0000 Uani . . . .
C29 C 0.7045(4) 0.9564(4) 0.6341(3) 0.0755 1.0000 Uani . . . .
C30 C 0.5939(4) 0.9468(4) 0.5648(4) 0.0715 1.0000 Uani . . . .
C31 C 0.83620(19) 0.6504(2) 0.62858(17) 0.0214 1.0000 Uani . . . .
N32 N 0.85734(17) 0.5767(2) 0.64380(15) 0.0229 1.0000 Uani . . . .
C33 C 0.9219(2) 0.5759(3) 0.6776(2) 0.0301 1.0000 Uani . . . .
C34 C 0.9415(2) 0.6503(3) 0.68416(19) 0.0293 1.0000 Uani . . . .
N35 N 0.88906(17) 0.6957(2) 0.65359(15) 0.0253 1.0000 Uani . . . .
C36 C 0.8916(2) 0.7806(3) 0.6558(2) 0.0287 1.0000 Uani . . . .
C37 C 0.8756(2) 0.8163(3) 0.7028(2) 0.0382 1.0000 Uani . . . .
C38 C 0.8510(3) 0.7708(3) 0.7470(2) 0.0441 1.0000 Uani . . . .
C39 C 0.7823(3) 0.8039(4) 0.7519(3) 0.0512 1.0000 Uani . . . .
C40 C 0.9018(3) 0.7701(4) 0.8044(3) 0.0588 1.0000 Uani . . . .
C41 C 0.8832(3) 0.8975(3) 0.7067(3) 0.0505 1.0000 Uani . . . .
C42 C 0.9047(3) 0.9392(3) 0.6660(3) 0.0524 1.0000 Uani . . . .
C43 C 0.9193(2) 0.9019(3) 0.6203(3) 0.0418 1.0000 Uani . . . .
C44 C 0.9135(2) 0.8209(3) 0.6141(2) 0.0329 1.0000 Uani . . . .
C45 C 0.9334(2) 0.7789(3) 0.5655(2) 0.0362 1.0000 Uani . . . .
C46 C 1.0070(3) 0.7588(4) 0.5826(3) 0.0534 1.0000 Uani . . . .
C47 C 0.9184(3) 0.8252(5) 0.5105(3) 0.0639 1.0000 Uani . . . .
C48 C 0.8204(2) 0.5058(2) 0.62738(18) 0.0247 1.0000 Uani . . . .
C49 C 0.8362(2) 0.4592(3) 0.5852(2) 0.0296 1.0000 Uani . . . .
C50 C 0.7988(2) 0.3912(3) 0.5705(2) 0.0368 1.0000 Uani . . . .
C51 C 0.7497(2) 0.3717(3) 0.5972(2) 0.0393 1.0000 Uani . . . .
C52 C 0.7369(2) 0.4175(3) 0.6397(2) 0.0355 1.0000 Uani . . . .
C53 C 0.7720(2) 0.4865(3) 0.65662(19) 0.0268 1.0000 Uani . . . .
C54 C 0.7594(2) 0.5366(3) 0.70433(18) 0.0281 1.0000 Uani . . . .
C55 C 0.7299(3) 0.4899(3) 0.7466(2) 0.0418 1.0000 Uani . . . .
C56 C 0.7116(2) 0.6042(3) 0.6822(2) 0.0320 1.0000 Uani . . . .
C57 C 0.8900(2) 0.4824(3) 0.5560(2) 0.0340 1.0000 Uani . . . .
C58 C 0.8620(3) 0.5350(4) 0.5045(3) 0.0557 1.0000 Uani . . . .
C59 C 0.9262(3) 0.4132(4) 0.5391(3) 0.0598 1.0000 Uani . . . .
F60 F 0.62195(14) 0.25558(18) 0.52951(15) 0.0465 1.0000 Uani . . . .
C61 C 0.6531(2) 0.1861(3) 0.5343(2) 0.0368 1.0000 Uani . . . .
F62 F 0.60859(18) 0.1360(2) 0.50431(17) 0.0636 1.0000 Uani . . . .
F63 F 0.66391(18) 0.1662(2) 0.58858(15) 0.0623 1.0000 Uani . . . .
C64 C 0.7149(2) 0.1892(3) 0.51330(19) 0.0293 1.0000 Uani . . . .
C65 C 0.7091(2) 0.2043(2) 0.45611(19) 0.0279 1.0000 Uani . . . .
C66 C 0.7633(2) 0.2050(2) 0.43172(18) 0.0258 1.0000 Uani . . . .
C67 C 0.8251(2) 0.1929(3) 0.47020(18) 0.0272 1.0000 Uani . . . .
C68 C 0.8316(2) 0.1772(3) 0.52755(18) 0.0271 1.0000 Uani . . . .
C69 C 0.7758(2) 0.1752(3) 0.54983(19) 0.0302 1.0000 Uani . . . .
C70 C 0.89802(13) 0.1594(2) 0.56390(14) 0.0468 1.0000 Uani D . . .
B74 B 0.7551(2) 0.2209(3) 0.3636(2) 0.0285 1.0000 Uani . . . .
C75 C 0.8120(2) 0.1742(3) 0.33999(18) 0.0283 1.0000 Uani . . . .
C76 C 0.8382(2) 0.1022(3) 0.36157(19) 0.0287 1.0000 Uani . . . .
C77 C 0.8836(2) 0.0610(3) 0.3388(2) 0.0334 1.0000 Uani . . . .
C78 C 0.9044(2) 0.0902(3) 0.2929(2) 0.0351 1.0000 Uani . . . .
C79 C 0.8776(2) 0.1602(3) 0.2692(2) 0.0352 1.0000 Uani . . . .
C80 C 0.8327(2) 0.2009(3) 0.29222(19) 0.0318 1.0000 Uani . . . .
C81 C 0.8993(3) 0.1948(4) 0.2206(2) 0.0425 1.0000 Uani . . . .
F82 F 0.9444(2) 0.2506(3) 0.23650(15) 0.0795 1.0000 Uani . . . .
F83 F 0.9248(2) 0.1426(3) 0.19098(16) 0.0693 1.0000 Uani . . . .
F84 F 0.84964(19) 0.2296(2) 0.18268(14) 0.0641 1.0000 Uani . . . .
C85 C 0.9086(3) -0.0163(3) 0.3642(3) 0.0434 1.0000 Uani . . . .
F86 F 0.86128(19) -0.0704(2) 0.3540(2) 0.0769 1.0000 Uani . . . .
F87 F 0.95739(18) -0.0453(2) 0.34457(19) 0.0671 1.0000 Uani . . . .
F88 F 0.9313(3) -0.0130(3) 0.41997(18) 0.1024 1.0000 Uani . . . .
C89 C 0.6847(2) 0.1855(3) 0.32573(18) 0.0278 1.0000 Uani . . . .
C90 C 0.6511(2) 0.2178(3) 0.2738(2) 0.0340 1.0000 Uani . . . .
C91 C 0.5916(2) 0.1877(3) 0.2417(2) 0.0374 1.0000 Uani . . . .
C92 C 0.5632(2) 0.1225(3) 0.2596(2) 0.0354 1.0000 Uani . . . .
C93 C 0.5969(2) 0.0866(3) 0.3098(2) 0.0326 1.0000 Uani . . . .
C94 C 0.6564(2) 0.1172(3) 0.3416(2) 0.0308 1.0000 Uani . . . .
C95 C 0.56720(18) 0.01543(19) 0.32807(17) 0.0566 1.0000 Uani D . . .
C99 C 0.55785(19) 0.2249(2) 0.18673(12) 0.0605 1.0000 Uani D . . .
C103 C 0.7614(2) 0.3159(3) 0.35597(18) 0.0292 1.0000 Uani . . . .
C104 C 0.8236(2) 0.3516(3) 0.3629(2) 0.0316 1.0000 Uani . . . .
C105 C 0.8306(2) 0.4320(3) 0.3562(2) 0.0328 1.0000 Uani . . . .
C106 C 0.7758(3) 0.4804(3) 0.3429(2) 0.0362 1.0000 Uani . . . .
C107 C 0.7139(2) 0.4469(3) 0.3376(2) 0.0346 1.0000 Uani . . . .
C108 C 0.7068(2) 0.3672(3) 0.3445(2) 0.0319 1.0000 Uani . . . .
C109 C 0.65540(14) 0.49989(19) 0.32280(16) 0.0516 1.0000 Uani D . . .
C113 C 0.8982(3) 0.4642(3) 0.3598(2) 0.0420 1.0000 Uani . . . .
F114 F 0.91797(17) 0.4503(2) 0.31195(16) 0.0628 1.0000 Uani . . . .
F115 F 0.94429(15) 0.4334(2) 0.40192(15) 0.0568 1.0000 Uani . . . .
F116 F 0.90102(18) 0.54163(19) 0.3670(2) 0.0680 1.0000 Uani . . . .
H61 H 0.5806 0.4340 0.5722 0.0409 1.0000 Uiso R . . .
H71 H 0.5395 0.4609 0.6506 0.0429 1.0000 Uiso R . . .
H81 H 0.5202 0.5874 0.6740 0.0428 1.0000 Uiso R . . .
H101 H 0.5487 0.7592 0.5972 0.0442 1.0000 Uiso R . . .
H111 H 0.4575 0.7893 0.6298 0.1077 1.0000 Uiso R . . .
H112 H 0.4584 0.7071 0.6584 0.1082 1.0000 Uiso R . . .
H113 H 0.4395 0.7144 0.5918 0.1079 1.0000 Uiso R . . .
H122 H 0.5720 0.8029 0.6914 0.1067 1.0000 Uiso R . . .
H123 H 0.6285 0.7479 0.6825 0.1070 1.0000 Uiso R . . .
H121 H 0.5757 0.7164 0.7132 0.1070 1.0000 Uiso R . . .
H131 H 0.5948 0.5661 0.4663 0.0319 1.0000 Uiso R . . .
H143 H 0.6176 0.4415 0.4395 0.0579 1.0000 Uiso R . . .
H141 H 0.6290 0.4105 0.5021 0.0580 1.0000 Uiso R . . .
H142 H 0.5574 0.4347 0.4678 0.0579 1.0000 Uiso R . . .
H151 H 0.7064 0.5321 0.4763 0.0512 1.0000 Uiso R . . .
H152 H 0.7002 0.6005 0.5179 0.0510 1.0000 Uiso R . . .
H153 H 0.7134 0.5149 0.5408 0.0509 1.0000 Uiso R . . .
H161 H 0.4998 0.7079 0.4772 0.0359 1.0000 Uiso R . . .
H171 H 0.5534 0.8218 0.4445 0.0390 1.0000 Uiso R . . .
H211 H 0.6740 0.7319 0.4237 0.0498 1.0000 Uiso R . . .
H221 H 0.7585 0.6817 0.3870 0.0838 1.0000 Uiso R . . .
H223 H 0.7947 0.7634 0.3945 0.0838 1.0000 Uiso R . . .
H222 H 0.7891 0.7146 0.4482 0.0839 1.0000 Uiso R . . .
H232 H 0.6576 0.7438 0.3256 0.0909 1.0000 Uiso R . . .
H233 H 0.6913 0.8270 0.3329 0.0908 1.0000 Uiso R . . .
H231 H 0.6234 0.8139 0.3486 0.0908 1.0000 Uiso R . . .
H241 H 0.7713 0.9009 0.4090 0.0550 1.0000 Uiso R . . .
H251 H 0.7916 1.0047 0.4710 0.0618 1.0000 Uiso R . . .
H261 H 0.7468 1.0091 0.5484 0.0589 1.0000 Uiso R . . .
H281 H 0.6589 0.8587 0.5958 0.0618 1.0000 Uiso R . . .
H291 H 0.6855 0.9498 0.6663 0.1119 1.0000 Uiso R . . .
H292 H 0.7048 1.0111 0.6248 0.1117 1.0000 Uiso R . . .
H293 H 0.7490 0.9369 0.6437 0.1119 1.0000 Uiso R . . .
H302 H 0.5733 0.9455 0.5963 0.1070 1.0000 Uiso R . . .
H303 H 0.5961 1.0002 0.5529 0.1069 1.0000 Uiso R . . .
H301 H 0.5675 0.9170 0.5337 0.1070 1.0000 Uiso R . . .
H331 H 0.9462 0.5314 0.6922 0.0360 1.0000 Uiso R . . .
H341 H 0.9826 0.6694 0.7049 0.0351 1.0000 Uiso R . . .
H381 H 0.8434 0.7167 0.7338 0.0528 1.0000 Uiso R . . .
H392 H 0.7651 0.7707 0.7768 0.0767 1.0000 Uiso R . . .
H391 H 0.7888 0.8559 0.7673 0.0768 1.0000 Uiso R . . .
H393 H 0.7527 0.8039 0.7142 0.0770 1.0000 Uiso R . . .
H403 H 0.8845 0.7415 0.8319 0.0889 1.0000 Uiso R . . .
H401 H 0.9114 0.8228 0.8179 0.0888 1.0000 Uiso R . . .
H402 H 0.9419 0.7455 0.8006 0.0890 1.0000 Uiso R . . .
H411 H 0.8733 0.9239 0.7373 0.0609 1.0000 Uiso R . . .
H421 H 0.9093 0.9933 0.6697 0.0631 1.0000 Uiso R . . .
H431 H 0.9333 0.9310 0.5929 0.0510 1.0000 Uiso R . . .
H451 H 0.9088 0.7297 0.5587 0.0438 1.0000 Uiso R . . .
H462 H 1.0188 0.7316 0.5515 0.0800 1.0000 Uiso R . . .
H463 H 1.0331 0.8060 0.5902 0.0799 1.0000 Uiso R . . .
H461 H 1.0170 0.7257 0.6159 0.0802 1.0000 Uiso R . . .
H471 H 0.9258 0.7934 0.4797 0.0969 1.0000 Uiso R . . .
H473 H 0.9471 0.8703 0.5154 0.0970 1.0000 Uiso R . . .
H472 H 0.8729 0.8420 0.5014 0.0968 1.0000 Uiso R . . .
H501 H 0.8072 0.3582 0.5422 0.0441 1.0000 Uiso R . . .
H511 H 0.7252 0.3266 0.5860 0.0467 1.0000 Uiso R . . .
H521 H 0.7041 0.4023 0.6575 0.0430 1.0000 Uiso R . . .
H541 H 0.8016 0.5596 0.7249 0.0337 1.0000 Uiso R . . .
H552 H 0.7300 0.5219 0.7792 0.0630 1.0000 Uiso R . . .
H553 H 0.7562 0.4437 0.7592 0.0631 1.0000 Uiso R . . .
H551 H 0.6849 0.4752 0.7286 0.0629 1.0000 Uiso R . . .
H561 H 0.6966 0.6275 0.7131 0.0479 1.0000 Uiso R . . .
H562 H 0.7337 0.6435 0.6649 0.0481 1.0000 Uiso R . . .
H563 H 0.6739 0.5846 0.6539 0.0480 1.0000 Uiso R . . .
H571 H 0.9222 0.5141 0.5836 0.0417 1.0000 Uiso R . . .
H581 H 0.8979 0.5528 0.4893 0.0830 1.0000 Uiso R . . .
H582 H 0.8400 0.5791 0.5164 0.0830 1.0000 Uiso R . . .
H583 H 0.8310 0.5058 0.4760 0.0828 1.0000 Uiso R . . .
H593 H 0.9638 0.4317 0.5263 0.0898 1.0000 Uiso R . . .
H592 H 0.9414 0.3795 0.5714 0.0899 1.0000 Uiso R . . .
H591 H 0.8971 0.3844 0.5089 0.0900 1.0000 Uiso R . . .
H651 H 0.6674 0.2140 0.4326 0.0340 1.0000 Uiso R . . .
H671 H 0.8636 0.1951 0.4563 0.0328 1.0000 Uiso R . . .
H691 H 0.7799 0.1643 0.5883 0.0362 1.0000 Uiso R . . .
H761 H 0.8247 0.0803 0.3924 0.0350 1.0000 Uiso R . . .
H781 H 0.9357 0.0634 0.2784 0.0421 1.0000 Uiso R . . .
H801 H 0.8156 0.2477 0.2750 0.0381 1.0000 Uiso R . . .
H901 H 0.6691 0.2615 0.2602 0.0407 1.0000 Uiso R . . .
H921 H 0.5229 0.1032 0.2389 0.0429 1.0000 Uiso R . . .
H941 H 0.6782 0.0915 0.3750 0.0370 1.0000 Uiso R . . .
H1041 H 0.8616 0.3206 0.3718 0.0381 1.0000 Uiso R . . .
H1061 H 0.7804 0.5341 0.3378 0.0440 1.0000 Uiso R . . .
H1081 H 0.6644 0.3468 0.3407 0.0381 1.0000 Uiso R . . .
H11 H 0.7583 0.7576 0.6186 0.0328 1.0000 Uiso R . . .
H12 H 0.7673 0.7219 0.5399 0.0328 1.0000 Uiso R . . .
F710 F 0.9023(4) 0.1518(6) 0.6193(2) 0.0544 0.580(17) Uani D P 1 1
F720 F 0.9190(4) 0.0907(4) 0.5475(3) 0.0565 0.580(17) Uani D P 1 1
F730 F 0.9446(3) 0.2114(5) 0.5599(4) 0.0640 0.580(17) Uani D P 1 1
F711 F 0.8944(5) 0.1201(7) 0.6107(4) 0.0535 0.420(17) Uani D P 1 2
F721 F 0.9389(5) 0.1185(8) 0.5410(4) 0.0568 0.420(17) Uani D P 1 2
F731 F 0.9305(5) 0.2258(4) 0.5827(6) 0.0637 0.420(17) Uani D P 1 2
F960 F 0.6065(4) -0.0202(5) 0.3730(4) 0.0651 0.532(15) Uani D P 2 1
F970 F 0.5516(6) -0.0394(4) 0.2877(3) 0.0700 0.532(15) Uani D P 2 1
F980 F 0.5112(4) 0.0305(5) 0.3433(5) 0.0732 0.532(15) Uani D P 2 1
F961 F 0.5862(6) 0.0000(6) 0.3836(3) 0.0695 0.468(15) Uani D P 2 2
F971 F 0.5829(6) -0.0482(4) 0.3022(5) 0.0727 0.468(15) Uani D P 2 2
F981 F 0.5013(3) 0.0168(6) 0.3157(5) 0.0671 0.468(15) Uani D P 2 2
F1000 F 0.5009(4) 0.1872(6) 0.1630(4) 0.0603 0.479(19) Uani D P 3 1
F1010 F 0.5914(4) 0.2269(9) 0.1466(4) 0.0700 0.479(19) Uani D P 3 1
F1020 F 0.5403(7) 0.2991(4) 0.1931(4) 0.0798 0.479(19) Uani D P 3 1
F1001 F 0.4924(3) 0.2177(8) 0.1700(4) 0.0706 0.521(19) Uani D P 3 2
F1011 F 0.5810(5) 0.1956(6) 0.1440(3) 0.0592 0.521(19) Uani D P 3 2
F1021 F 0.5697(7) 0.3021(3) 0.1867(3) 0.0774 0.521(19) Uani D P 3 2
F1100 F 0.5982(3) 0.4647(4) 0.3229(6) 0.0538 0.58(2) Uani D P 4 1
F1110 F 0.6464(5) 0.5320(7) 0.2712(3) 0.0632 0.58(2) Uani D P 4 1
F1120 F 0.6599(4) 0.5603(6) 0.3590(4) 0.0643 0.58(2) Uani D P 4 1
F1101 F 0.5990(4) 0.4620(5) 0.2996(8) 0.0608 0.42(2) Uani D P 4 2
F1111 F 0.6612(6) 0.5547(7) 0.2846(6) 0.0530 0.42(2) Uani D P 4 2
F1121 F 0.6437(8) 0.5392(8) 0.3670(3) 0.0605 0.42(2) Uani D P 4 2

loop_
_atom_site_aniso_label
_atom_site_aniso_U_11
_atom_site_aniso_U_22
_atom_site_aniso_U_33
_atom_site_aniso_U_23
_atom_site_aniso_U_13
_atom_site_aniso_U_12
Ir1 0.01861(7) 0.01815(7) 0.02426(7) 0.00018(8) 0.00691(5) -0.00130(7)
C2 0.0203(19) 0.024(2) 0.028(2) 0.0036(16) 0.0098(16) 0.0015(16)
N3 0.0196(15) 0.0236(16) 0.0265(16) 0.0052(16) 0.0043(13) -0.0012(15)
C4 0.0148(17) 0.026(2) 0.028(2) 0.0054(17) 0.0039(15) -0.0016(15)
C5 0.0186(18) 0.030(2) 0.028(2) 0.0025(18) 0.0020(16) -0.0027(16)
C6 0.028(2) 0.030(2) 0.040(3) 0.008(2) 0.0033(19) 0.0004(18)
C7 0.031(2) 0.037(3) 0.039(3) 0.016(2) 0.011(2) -0.008(2)
C8 0.026(2) 0.048(3) 0.035(2) 0.009(2) 0.0118(19) 0.000(2)
C9 0.021(2) 0.038(3) 0.033(2) 0.003(2) 0.0060(18) -0.0004(18)
C10 0.035(3) 0.039(3) 0.036(3) -0.001(2) 0.011(2) 0.007(2)
C11 0.034(3) 0.079(5) 0.096(5) -0.046(4) 0.004(3) 0.014(3)
C12 0.047(4) 0.057(4) 0.092(5) -0.029(4) -0.016(3) 0.009(3)
C13 0.023(2) 0.025(2) 0.030(2) 0.0018(17) 0.0051(17) 0.0005(17)
C14 0.036(3) 0.034(3) 0.043(3) -0.008(2) 0.006(2) -0.002(2)
C15 0.034(2) 0.035(3) 0.031(2) -0.004(2) 0.0066(19) -0.001(2)
C16 0.022(2) 0.035(2) 0.033(2) 0.0086(19) 0.0046(17) 0.0065(18)
C17 0.029(2) 0.034(2) 0.034(2) 0.0110(19) 0.0062(19) 0.0077(19)
N18 0.0263(18) 0.0234(17) 0.034(2) 0.0051(15) 0.0092(15) 0.0014(14)
C19 0.029(2) 0.025(2) 0.040(3) 0.0106(19) 0.0126(19) 0.0021(18)
C20 0.033(2) 0.032(2) 0.041(3) 0.006(2) 0.014(2) 0.0029(19)
C21 0.045(3) 0.047(3) 0.039(3) 0.004(2) 0.020(2) -0.003(2)
C22 0.068(4) 0.063(4) 0.041(3) 0.001(3) 0.021(3) 0.018(3)
C23 0.060(4) 0.073(5) 0.047(3) 0.002(3) 0.009(3) 0.012(3)
C24 0.040(3) 0.047(3) 0.055(3) 0.018(3) 0.019(2) -0.001(2)
C25 0.051(3) 0.037(3) 0.070(4) 0.014(3) 0.018(3) -0.011(3)
C26 0.065(4) 0.026(2) 0.059(4) 0.003(2) 0.020(3) -0.008(2)
C27 0.045(3) 0.026(2) 0.050(3) 0.006(2) 0.017(2) 0.002(2)
C28 0.079(4) 0.028(3) 0.059(4) -0.003(2) 0.035(3) -0.001(3)
C29 0.112(7) 0.056(4) 0.063(4) -0.013(3) 0.030(4) -0.005(4)
C30 0.072(5) 0.057(4) 0.101(6) -0.008(4) 0.051(4) 0.005(4)
C31 0.0160(17) 0.0222(19) 0.027(2) -0.0022(16) 0.0079(15) -0.0031(15)
N32 0.0204(16) 0.0218(17) 0.0261(17) -0.0025(14) 0.0051(14) -0.0022(13)
C33 0.0189(19) 0.033(2) 0.037(2) 0.0022(19) 0.0036(17) 0.0002(17)
C34 0.020(2) 0.035(2) 0.031(2) -0.0029(19) 0.0029(17) -0.0057(18)
N35 0.0218(16) 0.0232(19) 0.0310(18) -0.0016(15) 0.0066(14) -0.0043(14)
C36 0.024(2) 0.024(2) 0.039(3) -0.0058(19) 0.0100(19) -0.0067(17)
C37 0.035(2) 0.034(2) 0.049(3) -0.011(2) 0.015(2) -0.008(2)
C38 0.051(3) 0.044(3) 0.045(3) -0.020(2) 0.028(3) -0.016(2)
C39 0.052(3) 0.060(4) 0.053(3) -0.028(3) 0.034(3) -0.025(3)
C40 0.061(4) 0.062(4) 0.057(4) -0.010(3) 0.021(3) -0.007(3)
C41 0.054(3) 0.033(3) 0.069(4) -0.017(3) 0.026(3) -0.011(2)
C42 0.051(3) 0.026(3) 0.082(4) -0.007(3) 0.021(3) -0.007(2)
C43 0.032(2) 0.034(3) 0.060(3) 0.005(2) 0.014(2) -0.008(2)
C44 0.025(2) 0.031(2) 0.043(2) -0.001(2) 0.0083(18) -0.0069(19)
C45 0.029(2) 0.040(3) 0.041(3) 0.001(2) 0.012(2) -0.007(2)
C46 0.039(3) 0.072(4) 0.051(3) -0.003(3) 0.016(3) 0.010(3)
C47 0.059(4) 0.085(5) 0.048(3) 0.014(4) 0.014(3) 0.009(4)
C48 0.0229(19) 0.0181(19) 0.030(2) 0.0016(16) 0.0011(16) -0.0015(15)
C49 0.025(2) 0.027(2) 0.033(2) -0.0026(18) 0.0010(18) 0.0056(17)
C50 0.037(3) 0.023(2) 0.046(3) -0.008(2) 0.001(2) 0.0028(19)
C51 0.032(2) 0.018(2) 0.059(4) -0.002(2) -0.006(2) -0.0053(19)
C52 0.025(2) 0.029(2) 0.048(3) 0.006(2) 0.002(2) -0.0047(18)
C53 0.0217(19) 0.024(2) 0.033(2) 0.0059(17) 0.0021(17) 0.0001(16)
C54 0.022(2) 0.036(2) 0.026(2) 0.0040(18) 0.0056(17) -0.0036(17)
C55 0.036(3) 0.050(3) 0.042(3) 0.018(2) 0.015(2) 0.002(2)
C56 0.032(2) 0.032(2) 0.032(2) 0.0008(19) 0.0096(19) 0.0026(19)
C57 0.029(2) 0.036(3) 0.039(3) -0.011(2) 0.013(2) -0.0014(19)
C58 0.050(3) 0.067(4) 0.056(4) 0.008(3) 0.025(3) 0.008(3)
C59 0.055(4) 0.060(4) 0.070(4) -0.008(3) 0.026(3) 0.013(3)
F60 0.0334(15) 0.0433(17) 0.068(2) -0.0028(15) 0.0230(15) 0.0054(13)
C61 0.040(2) 0.035(2) 0.041(3) -0.004(2) 0.019(2) -0.002(2)
F62 0.057(2) 0.059(2) 0.087(3) -0.030(2) 0.040(2) -0.0337(18)
F63 0.062(2) 0.083(3) 0.053(2) 0.0180(19) 0.0362(17) 0.0121(19)
C64 0.034(2) 0.0174(18) 0.041(2) 0.001(2) 0.0169(18) 0.0029(19)
C65 0.027(2) 0.023(2) 0.034(2) -0.0013(17) 0.0088(18) 0.0016(16)
C66 0.029(2) 0.019(2) 0.030(2) 0.0026(15) 0.0100(18) 0.0006(15)
C67 0.0252(19) 0.022(2) 0.035(2) 0.0020(18) 0.0087(16) 0.0028(17)
C68 0.029(2) 0.019(2) 0.032(2) -0.0036(18) 0.0037(17) 0.0006(17)
C69 0.043(2) 0.021(2) 0.028(2) -0.0004(17) 0.0120(18) 0.0020(18)
C70 0.036(2) 0.055(2) 0.046(2) 0.0000(19) 0.0049(17) 0.0066(17)
B74 0.026(2) 0.029(2) 0.030(3) 0.003(2) 0.006(2) 0.003(2)
C75 0.027(2) 0.030(2) 0.028(2) -0.0018(18) 0.0059(17) -0.0014(18)
C76 0.024(2) 0.030(2) 0.032(2) -0.0001(18) 0.0075(17) -0.0021(17)
C77 0.028(2) 0.036(3) 0.036(2) -0.005(2) 0.0073(19) -0.0005(19)
C78 0.028(2) 0.040(3) 0.039(3) -0.011(2) 0.013(2) -0.005(2)
C79 0.031(2) 0.043(3) 0.033(2) -0.008(2) 0.0096(19) -0.011(2)
C80 0.029(2) 0.035(3) 0.031(2) -0.0003(19) 0.0067(18) -0.0035(18)
C81 0.042(3) 0.055(3) 0.033(2) -0.011(2) 0.013(2) -0.023(3)
F82 0.082(3) 0.116(3) 0.0436(19) -0.023(2) 0.0226(19) -0.076(3)
F83 0.087(3) 0.083(3) 0.053(2) -0.007(2) 0.047(2) -0.005(2)
F84 0.068(2) 0.086(3) 0.0399(18) 0.0169(18) 0.0154(17) -0.020(2)
C85 0.040(3) 0.037(3) 0.058(3) 0.003(2) 0.020(3) 0.012(2)
F86 0.053(2) 0.043(2) 0.143(4) 0.024(2) 0.039(2) 0.0020(17)
F87 0.055(2) 0.047(2) 0.112(3) 0.006(2) 0.045(2) 0.0182(17)
F88 0.165(5) 0.079(3) 0.052(2) 0.012(2) 0.005(3) 0.073(3)
C89 0.027(2) 0.030(2) 0.028(2) 0.000(2) 0.0100(16) 0.003(2)
C90 0.037(3) 0.035(2) 0.031(2) 0.001(2) 0.010(2) 0.004(2)
C91 0.034(2) 0.044(3) 0.033(2) -0.004(2) 0.0058(18) 0.009(2)
C92 0.024(2) 0.045(3) 0.036(3) -0.012(2) 0.0061(19) 0.003(2)
C93 0.031(2) 0.035(2) 0.035(2) -0.010(2) 0.0138(19) -0.0020(19)
C94 0.028(2) 0.028(2) 0.039(3) -0.0024(19) 0.0113(19) 0.0027(18)
C95 0.054(2) 0.055(2) 0.062(2) -0.003(2) 0.016(2) -0.019(2)
C99 0.065(2) 0.061(2) 0.047(2) 0.010(2) -0.0025(19) 0.014(2)
C103 0.029(2) 0.030(2) 0.029(2) 0.005(2) 0.0088(16) -0.001(2)
C104 0.028(2) 0.031(2) 0.035(2) 0.006(2) 0.0070(19) 0.0041(19)
C105 0.032(2) 0.029(2) 0.038(3) 0.000(2) 0.009(2) -0.0015(19)
C106 0.043(3) 0.026(2) 0.041(3) 0.004(2) 0.014(2) -0.001(2)
C107 0.038(3) 0.031(2) 0.038(3) 0.006(2) 0.015(2) 0.003(2)
C108 0.028(2) 0.033(2) 0.038(3) 0.004(2) 0.0135(19) -0.0007(19)
C109 0.044(2) 0.049(2) 0.067(3) 0.0182(19) 0.024(2) 0.0118(18)
C113 0.037(3) 0.039(3) 0.053(3) 0.012(2) 0.015(2) -0.003(2)
F114 0.0480(19) 0.086(3) 0.063(2) 0.009(2) 0.0294(17) -0.0073(19)
F115 0.0362(16) 0.060(2) 0.067(2) 0.0194(18) -0.0016(15) -0.0125(15)
F116 0.055(2) 0.0309(17) 0.122(3) 0.004(2) 0.030(2) -0.0140(15)
F710 0.050(3) 0.074(4) 0.032(2) -0.007(3) -0.002(2) 0.015(3)
F720 0.040(3) 0.055(3) 0.066(4) -0.008(3) -0.004(3) 0.015(3)
F730 0.037(3) 0.073(4) 0.074(4) 0.017(3) -0.001(3) -0.005(3)
F711 0.048(4) 0.054(5) 0.049(4) 0.013(3) -0.007(3) 0.000(4)
F721 0.033(4) 0.085(5) 0.051(4) -0.010(4) 0.008(3) 0.016(4)
F731 0.045(4) 0.063(4) 0.070(5) -0.003(4) -0.011(4) -0.003(3)
F960 0.058(4) 0.057(4) 0.075(4) 0.013(3) 0.007(3) -0.019(3)
F970 0.076(5) 0.055(4) 0.067(4) -0.010(3) -0.005(4) -0.033(3)
F980 0.063(4) 0.078(4) 0.089(5) 0.003(4) 0.040(3) -0.016(3)
F961 0.075(5) 0.071(5) 0.061(4) 0.007(4) 0.015(4) -0.037(4)
F971 0.080(5) 0.050(4) 0.088(5) -0.009(4) 0.020(4) -0.008(4)
F981 0.043(3) 0.079(4) 0.073(5) 0.004(4) 0.003(3) -0.031(3)
F1000 0.059(4) 0.052(4) 0.053(4) 0.003(4) -0.020(3) 0.020(3)
F1010 0.079(4) 0.078(5) 0.051(4) 0.027(4) 0.013(3) -0.005(4)
F1020 0.088(5) 0.063(4) 0.067(4) 0.009(4) -0.021(4) 0.026(4)
F1001 0.053(3) 0.086(5) 0.063(4) 0.022(4) -0.005(3) 0.026(4)
F1011 0.087(4) 0.051(4) 0.039(3) 0.015(3) 0.014(3) 0.000(4)
F1021 0.083(5) 0.060(3) 0.066(4) 0.008(3) -0.027(4) 0.016(4)
F1100 0.037(3) 0.057(3) 0.075(5) 0.022(3) 0.027(3) 0.015(2)
F1110 0.052(4) 0.072(4) 0.066(4) 0.032(3) 0.017(3) 0.019(3)
F1120 0.059(4) 0.048(4) 0.090(4) 0.000(3) 0.025(3) 0.013(3)
F1101 0.044(4) 0.054(4) 0.085(5) 0.015(4) 0.015(4) 0.012(3)
F1111 0.041(4) 0.048(4) 0.070(4) 0.027(4) 0.014(4) 0.011(3)
F1121 0.061(5) 0.062(5) 0.070(4) 0.016(4) 0.038(4) 0.025(4)

loop_
_atom_type_symbol
_atom_type_scat_dispersion_real
_atom_type_scat_dispersion_imag
_atom_type_scat_Cromer_Mann_a1
_atom_type_scat_Cromer_Mann_b1
_atom_type_scat_Cromer_Mann_a2
_atom_type_scat_Cromer_Mann_b2
_atom_type_scat_Cromer_Mann_a3
_atom_type_scat_Cromer_Mann_b3
_atom_type_scat_Cromer_Mann_a4
_atom_type_scat_Cromer_Mann_b4
_atom_type_scat_Cromer_Mann_c
_atom_type_scat_source
C 0.0033 0.0016 2.3100 20.8439 1.0200 10.2075 1.5886 0.5687 0.8650 51.6512 0.2156 'International Tables Vol C 4.2.6.8 and 6.1.1.4'
H 0.0000 0.0000 0.4930 10.5109 0.3229 26.1257 0.1402 3.1424 0.0408 57.7998 0.0030 'International Tables Vol C 4.2.6.8 and 6.1.1.4'
N 0.0061 0.0033 12.2126 0.0057 3.1322 9.8933 2.0125 28.9975 1.1663 0.5826 -11.5290 'International Tables Vol C 4.2.6.8 and 6.1.1.4'
Ir -1.4442 7.9887 27.3049 1.5928 16.7296 8.8655 15.6115 0.4179 5.8338 45.0011 11.4722 'International Tables Vol C 4.2.6.8 and 6.1.1.4'
B 0.0013 0.0007 2.0545 23.2185 1.3326 1.0210 1.0979 60.3498 0.7068 0.1403 -0.1932 'International Tables Vol C 4.2.6.8 and 6.1.1.4'
F 0.0171 0.0103 3.5392 10.2825 2.6412 4.2944 1.5170 0.2615 1.0243 26.1476 0.2776 'International Tables Vol C 4.2.6.8 and 6.1.1.4'

loop_
_geom_angle_atom_site_label_1
_geom_angle_atom_site_label_2
_geom_angle_atom_site_label_3
_geom_angle
_geom_angle_publ_flag
C2 Ir1 C31 177.25(16) yes
C2 Ir1 H11 94.5 no
C31 Ir1 H11 85.1 no
C2 Ir1 H12 84.2 no
C31 Ir1 H12 93.0 no
H11 Ir1 H12 89.4 no
Ir1 C2 N3 128.1(3) yes
Ir1 C2 N18 127.8(3) yes
N3 C2 N18 103.3(3) yes
C2 N3 C4 125.3(3) yes
C2 N3 C16 111.5(4) yes
C4 N3 C16 122.8(3) yes
N3 C4 C5 118.5(4) yes
N3 C4 C9 117.3(4) yes
C5 C4 C9 124.2(4) yes
C4 C5 C6 116.2(4) yes
C4 C5 C13 121.4(4) yes
C6 C5 C13 122.4(4) yes
C5 C6 C7 121.1(5) yes
C5 C6 H61 118.8 no
C7 C6 H61 120.1 no
C6 C7 C8 120.9(4) yes
C6 C7 H71 119.4 no
C8 C7 H71 119.8 no
C7 C8 C9 121.2(4) yes
C7 C8 H81 119.4 no
C9 C8 H81 119.3 no
C4 C9 C8 116.5(4) yes
C4 C9 C10 122.4(4) yes
C8 C9 C10 121.1(4) yes
C9 C10 C11 110.4(5) yes
C9 C10 C12 112.8(4) yes
C11 C10 C12 110.2(5) yes
C9 C10 H101 108.0 no
C11 C10 H101 107.9 no
C12 C10 H101 107.4 no
C10 C11 H111 109.5 no
C10 C11 H112 108.8 no
H111 C11 H112 109.2 no
C10 C11 H113 109.9 no
H111 C11 H113 109.7 no
H112 C11 H113 109.7 no
C10 C12 H122 109.3 no
C10 C12 H123 110.2 no
H122 C12 H123 109.3 no
C10 C12 H121 109.5 no
H122 C12 H121 109.1 no
H123 C12 H121 109.4 no
C5 C13 C14 112.9(4) yes
C5 C13 C15 112.0(4) yes
C14 C13 C15 108.3(4) yes
C5 C13 H131 108.2 no
C14 C13 H131 107.9 no
C15 C13 H131 107.4 no
C13 C14 H143 109.6 no
C13 C14 H141 109.9 no
H143 C14 H141 108.9 no
C13 C14 H142 109.9 no
H143 C14 H142 109.1 no
H141 C14 H142 109.4 no
C13 C15 H151 108.9 no
C13 C15 H152 110.5 no
H151 C15 H152 109.5 no
C13 C15 H153 109.2 no
H151 C15 H153 109.4 no
H152 C15 H153 109.3 no
N3 C16 C17 106.5(4) yes
N3 C16 H161 125.6 no
C17 C16 H161 127.9 no
C16 C17 N18 107.2(4) yes
C16 C17 H171 127.1 no
N18 C17 H171 125.8 no
C17 N18 C2 111.4(4) yes
C17 N18 C19 122.2(4) yes
C2 N18 C19 126.4(4) yes
N18 C19 C20 118.2(4) yes
N18 C19 C27 117.8(4) yes
C20 C19 C27 123.8(4) yes
C19 C20 C21 122.3(4) yes
C19 C20 C24 116.5(5) yes
C21 C20 C24 121.2(5) yes
C20 C21 C22 111.0(5) yes
C20 C21 C23 112.4(5) yes
C22 C21 C23 110.6(5) yes
C20 C21 H211 107.4 no
C22 C21 H211 107.7 no
C23 C21 H211 107.5 no
C21 C22 H221 109.4 no
C21 C22 H223 109.1 no
H221 C22 H223 109.9 no
C21 C22 H222 109.5 no
H221 C22 H222 109.3 no
H223 C22 H222 109.6 no
C21 C23 H232 109.3 no
C21 C23 H233 109.6 no
H232 C23 H233 109.7 no
C21 C23 H231 109.6 no
H232 C23 H231 109.3 no
H233 C23 H231 109.3 no
C20 C24 C25 121.1(5) yes
C20 C24 H241 118.8 no
C25 C24 H241 120.1 no
C24 C25 C26 121.0(5) yes
C24 C25 H251 119.4 no
C26 C25 H251 119.6 no
C25 C26 C27 121.0(5) yes
C25 C26 H261 119.5 no
C27 C26 H261 119.5 no
C19 C27 C26 116.5(5) yes
C19 C27 C28 122.1(5) yes
C26 C27 C28 121.4(5) yes
C27 C28 C29 112.9(6) yes
C27 C28 C30 111.1(5) yes
C29 C28 C30 110.9(6) yes
C27 C28 H281 106.8 no
C29 C28 H281 106.9 no
C30 C28 H281 108.0 no
C28 C29 H291 109.4 no
C28 C29 H292 109.1 no
H291 C29 H292 109.4 no
C28 C29 H293 110.3 no
H291 C29 H293 109.1 no
H292 C29 H293 109.4 no
C28 C30 H302 109.4 no
C28 C30 H303 110.2 no
H302 C30 H303 108.8 no
C28 C30 H301 110.1 no
H302 C30 H301 109.2 no
H303 C30 H301 109.1 no
Ir1 C31 N32 127.9(3) yes
Ir1 C31 N35 128.3(3) yes
N32 C31 N35 103.5(3) yes
C31 N32 C33 111.8(3) yes
C31 N32 C48 126.3(3) yes
C33 N32 C48 122.0(4) yes
N32 C33 C34 106.6(4) yes
N32 C33 H331 125.8 no
C34 C33 H331 127.6 no
C33 C34 N35 106.8(4) yes
C33 C34 H341 127.5 no
N35 C34 H341 125.8 no
C34 N35 C31 111.3(4) yes
C34 N35 C36 121.3(4) yes
C31 N35 C36 127.1(4) yes
N35 C36 C37 116.9(4) yes
N35 C36 C44 118.9(4) yes
C37 C36 C44 124.1(4) yes
C36 C37 C38 122.7(5) yes
C36 C37 C41 116.2(5) yes
C38 C37 C41 121.0(5) yes
C37 C38 C39 110.0(5) yes
C37 C38 C40 111.6(5) yes
C39 C38 C40 112.0(4) yes
C37 C38 H381 108.1 no
C39 C38 H381 106.8 no
C40 C38 H381 108.1 no
C38 C39 H392 108.8 no
C38 C39 H391 108.6 no
H392 C39 H391 110.1 no
C38 C39 H393 108.0 no
H392 C39 H393 110.0 no
H391 C39 H393 111.3 no
C38 C40 H403 109.8 no
C38 C40 H401 110.0 no
H403 C40 H401 108.8 no
C38 C40 H402 109.9 no
H403 C40 H402 108.9 no
H401 C40 H402 109.4 no
C37 C41 C42 121.2(5) yes
C37 C41 H411 119.3 no
C42 C41 H411 119.5 no
C41 C42 C43 120.7(5) yes
C41 C42 H421 119.3 no
C43 C42 H421 120.0 no
C42 C43 C44 121.1(5) yes
C42 C43 H431 119.7 no
C44 C43 H431 119.2 no
C43 C44 C36 116.7(5) yes
C43 C44 C45 121.2(4) yes
C36 C44 C45 122.0(4) yes
C44 C45 C46 110.1(4) yes
C44 C45 C47 113.4(5) yes
C46 C45 C47 109.5(5) yes
C44 C45 H451 107.8 no
C46 C45 H451 107.6 no
C47 C45 H451 108.3 no
C45 C46 H462 109.1 no
C45 C46 H463 110.1 no
H462 C46 H463 108.3 no
C45 C46 H461 110.9 no
H462 C46 H461 108.9 no
H463 C46 H461 109.5 no
C45 C47 H471 110.3 no
C45 C47 H473 108.7 no
H471 C47 H473 109.4 no
C45 C47 H472 109.7 no
H471 C47 H472 109.1 no
H473 C47 H472 109.7 no
N32 C48 C49 118.4(4) yes
N32 C48 C53 117.3(4) yes
C49 C48 C53 124.2(4) yes
C48 C49 C50 116.4(4) yes
C48 C49 C57 121.7(4) yes
C50 C49 C57 121.9(4) yes
C49 C50 C51 120.9(5) yes
C49 C50 H501 119.8 no
C51 C50 H501 119.3 no
C50 C51 C52 121.2(4) yes
C50 C51 H511 118.9 no
C52 C51 H511 119.9 no
C51 C52 C53 121.2(5) yes
C51 C52 H521 119.4 no
C53 C52 H521 119.5 no
C48 C53 C52 116.0(4) yes
C48 C53 C54 122.2(4) yes
C52 C53 C54 121.7(4) yes
C53 C54 C55 112.8(4) yes
C53 C54 C56 112.3(4) yes
C55 C54 C56 107.0(4) yes
C53 C54 H541 108.3 no
C55 C54 H541 108.9 no
C56 C54 H541 107.5 no
C54 C55 H552 109.3 no
C54 C55 H553 110.3 no
H552 C55 H553 108.6 no
C54 C55 H551 109.7 no
H552 C55 H551 109.0 no
H553 C55 H551 109.9 no
C54 C56 H561 110.3 no
C54 C56 H562 109.7 no
H561 C56 H562 109.1 no
C54 C56 H563 109.5 no
H561 C56 H563 109.2 no
H562 C56 H563 109.0 no
C49 C57 C58 110.9(4) yes
C49 C57 C59 113.3(5) yes
C58 C57 C59 110.7(5) yes
C49 C57 H571 106.6 no
C58 C57 H571 106.8 no
C59 C57 H571 108.1 no
C57 C58 H581 108.8 no
C57 C58 H582 109.3 no
H581 C58 H582 109.8 no
C57 C58 H583 109.5 no
H581 C58 H583 109.7 no
H582 C58 H583 109.7 no
C57 C59 H593 109.2 no
C57 C59 H592 109.5 no
H593 C59 H592 109.0 no
C57 C59 H591 110.0 no
H593 C59 H591 109.5 no
H592 C59 H591 109.5 no
F60 C61 F62 105.2(4) yes
F60 C61 F63 105.9(4) yes
F62 C61 F63 107.5(4) yes
F60 C61 C64 112.1(4) yes
F62 C61 C64 112.1(4) yes
F63 C61 C64 113.3(4) yes
C61 C64 C65 118.4(4) yes
C61 C64 C69 120.6(4) yes
C65 C64 C69 121.0(4) yes
C64 C65 C66 122.9(4) yes
C64 C65 H651 119.0 no
C66 C65 H651 118.1 no
C65 C66 C67 114.9(4) yes
C65 C66 B74 122.2(4) yes
C67 C66 B74 122.9(4) yes
C66 C67 C68 122.7(4) yes
C66 C67 H671 118.6 no
C68 C67 H671 118.8 no
C67 C68 C69 120.3(4) yes
C67 C68 C70 118.9(4) yes
C69 C68 C70 120.7(4) yes
C68 C69 C64 118.0(4) yes
C68 C69 H691 120.6 no
C64 C69 H691 121.4 no
C68 C70 F710 116.3(4) yes
C68 C70 F720 109.1(4) yes
F710 C70 F720 105.41(6) yes
C68 C70 F730 114.3(4) yes
F710 C70 F730 105.45(6) yes
F720 C70 F730 105.39(6) yes
C68 C70 F711 111.7(5) yes
C68 C70 F721 117.6(5) yes
F711 C70 F721 105.44(6) yes
C68 C70 F731 110.4(4) yes
F711 C70 F731 105.40(6) yes
F721 C70 F731 105.44(6) yes
C66 B74 C75 111.3(4) yes
C66 B74 C89 111.0(4) yes
C75 B74 C89 104.4(4) yes
C66 B74 C103 106.5(4) yes
C75 B74 C103 111.0(4) yes
C89 B74 C103 112.7(4) yes
B74 C75 C76 123.2(4) yes
B74 C75 C80 121.4(4) yes
C76 C75 C80 115.1(4) yes
C75 C76 C77 122.5(4) yes
C75 C76 H761 119.0 no
C77 C76 H761 118.4 no
C76 C77 C78 120.7(5) yes
C76 C77 C85 118.9(4) yes
C78 C77 C85 120.3(4) yes
C77 C78 C79 118.2(4) yes
C77 C78 H781 120.7 no
C79 C78 H781 121.1 no
C78 C79 C80 120.6(4) yes
C78 C79 C81 120.2(5) yes
C80 C79 C81 119.1(5) yes
C75 C80 C79 122.8(4) yes
C75 C80 H801 119.0 no
C79 C80 H801 118.2 no
C79 C81 F82 112.8(4) yes
C79 C81 F83 113.5(5) yes
F82 C81 F83 106.8(4) yes
C79 C81 F84 112.8(4) yes
F82 C81 F84 104.5(5) yes
F83 C81 F84 105.7(4) yes
C77 C85 F86 111.7(4) yes
C77 C85 F87 113.9(5) yes
F86 C85 F87 105.8(5) yes
C77 C85 F88 112.7(5) yes
F86 C85 F88 106.5(5) yes
F87 C85 F88 105.7(5) yes
B74 C89 C90 122.7(4) yes
B74 C89 C94 122.0(4) yes
C90 C89 C94 115.2(4) yes
C89 C90 C91 122.7(5) yes
C89 C90 H901 118.7 no
C91 C90 H901 118.6 no
C90 C91 C92 120.9(5) yes
C90 C91 C99 120.2(5) yes
C92 C91 C99 118.8(4) yes
C91 C92 C93 118.0(4) yes
C91 C92 H921 121.1 no
C93 C92 H921 120.9 no
C92 C93 C94 120.6(5) yes
C92 C93 C95 117.8(4) yes
C94 C93 C95 121.6(4) yes
C89 C94 C93 122.5(4) yes
C89 C94 H941 118.8 no
C93 C94 H941 118.6 no
C93 C95 F960 113.6(4) yes
C93 C95 F970 113.8(4) yes
F960 C95 F970 105.41(6) yes
C93 C95 F980 112.5(4) yes
F960 C95 F980 105.42(6) yes
F970 C95 F980 105.41(6) yes
C93 C95 F961 115.0(5) yes
C93 C95 F971 111.2(5) yes
F961 C95 F971 105.43(6) yes
C93 C95 F981 113.6(4) yes
F961 C95 F981 105.42(6) yes
F971 C95 F981 105.41(6) yes
C91 C99 F1000 110.5(5) yes
C91 C99 F1010 116.6(5) yes
F1000 C99 F1010 105.42(6) yes
C91 C99 F1020 112.6(5) yes
F1000 C99 F1020 105.40(6) yes
F1010 C99 F1020 105.45(6) yes
C91 C99 F1001 117.2(5) yes
C91 C99 F1011 110.5(5) yes
F1001 C99 F1011 105.42(6) yes
C91 C99 F1021 112.0(4) yes
F1001 C99 F1021 105.44(6) yes
F1011 C99 F1021 105.39(6) yes
B74 C103 C104 120.8(4) yes
B74 C103 C108 123.7(4) yes
C104 C103 C108 115.4(4) yes
C103 C104 C105 122.2(4) yes
C103 C104 H1041 119.1 no
C105 C104 H1041 118.6 no
C104 C105 C106 120.8(4) yes
C104 C105 C113 118.6(4) yes
C106 C105 C113 120.5(4) yes
C105 C106 C107 118.1(4) yes
C105 C106 H1061 120.9 no
C107 C106 H1061 121.0 no
C106 C107 C108 121.2(5) yes
C106 C107 C109 117.3(4) yes
C108 C107 C109 121.5(4) yes
C103 C108 C107 122.2(4) yes
C103 C108 H1081 119.0 no
C107 C108 H1081 118.8 no
C107 C109 F1100 113.7(4) yes
C107 C109 F1110 113.3(4) yes
F1100 C109 F1110 105.44(6) yes
C107 C109 F1120 112.8(4) yes
F1100 C109 F1120 105.42(6) yes
F1110 C109 F1120 105.43(6) yes
C107 C109 F1101 112.9(5) yes
C107 C109 F1111 112.6(5) yes
F1101 C109 F1111 105.42(6) yes
C107 C109 F1121 114.4(5) yes
F1101 C109 F1121 105.42(6) yes
F1111 C109 F1121 105.41(6) yes
C105 C113 F114 111.6(5) yes
C105 C113 F115 113.1(4) yes
F114 C113 F115 106.1(4) yes
C105 C113 F116 112.5(4) yes
F114 C113 F116 106.0(4) yes
F115 C113 F116 107.1(5) yes

loop_
_geom_bond_atom_site_label_1
_geom_bond_atom_site_label_2
_geom_bond_distance
_geom_bond_publ_flag
Ir1 C2 2.058(4) yes
Ir1 C31 2.057(4) yes
Ir1 H11 1.466 no
Ir1 H12 1.455 no
C2 N3 1.367(5) yes
C2 N18 1.367(5) yes
N3 C4 1.440(5) yes
N3 C16 1.393(5) yes
C4 C5 1.404(6) yes
C4 C9 1.404(6) yes
C5 C6 1.400(6) yes
C5 C13 1.512(6) yes
C6 C7 1.387(7) yes
C6 H61 0.937 no
C7 C8 1.376(7) yes
C7 H71 0.935 no
C8 C9 1.396(7) yes
C8 H81 0.933 no
C9 C10 1.522(7) yes
C10 C11 1.515(7) yes
C10 C12 1.521(8) yes
C10 H101 0.984 no
C11 H111 0.960 no
C11 H112 0.960 no
C11 H113 0.958 no
C12 H122 0.959 no
C12 H123 0.956 no
C12 H121 0.964 no
C13 C14 1.530(6) yes
C13 C15 1.527(6) yes
C13 H131 0.984 no
C14 H143 0.967 no
C14 H141 0.965 no
C14 H142 0.966 no
C15 H151 0.957 no
C15 H152 0.963 no
C15 H153 0.957 no
C16 C17 1.339(6) yes
C16 H161 0.936 no
C17 N18 1.388(6) yes
C17 H171 0.929 no
N18 C19 1.442(6) yes
C19 C20 1.392(7) yes
C19 C27 1.401(7) yes
C20 C21 1.524(7) yes
C20 C24 1.399(7) yes
C21 C22 1.529(8) yes
C21 C23 1.527(8) yes
C21 H211 0.981 no
C22 H221 0.961 no
C22 H223 0.967 no
C22 H222 0.960 no
C23 H232 0.963 no
C23 H233 0.966 no
C23 H231 0.959 no
C24 C25 1.369(9) yes
C24 H241 0.937 no
C25 C26 1.376(8) yes
C25 H251 0.932 no
C26 C27 1.392(7) yes
C26 H261 0.928 no
C27 C28 1.525(8) yes
C28 C29 1.520(9) yes
C28 C30 1.519(9) yes
C28 H281 0.977 no
C29 H291 0.964 no
C29 H292 0.962 no
C29 H293 0.961 no
C30 H302 0.965 no
C30 H303 0.962 no
C30 H301 0.964 no
C31 N32 1.357(5) yes
C31 N35 1.362(5) yes
N32 C33 1.394(5) yes
N32 C48 1.440(5) yes
C33 C34 1.334(6) yes
C33 H331 0.935 no
C34 N35 1.397(6) yes
C34 H341 0.940 no
N35 C36 1.455(6) yes
C36 C37 1.402(6) yes
C36 C44 1.390(6) yes
C37 C38 1.513(7) yes
C37 C41 1.399(7) yes
C38 C39 1.571(8) yes
C38 C40 1.529(8) yes
C38 H381 0.980 no
C39 H392 0.961 no
C39 H391 0.962 no
C39 H393 0.971 no
C40 H403 0.966 no
C40 H401 0.963 no
C40 H402 0.961 no
C41 C42 1.378(8) yes
C41 H411 0.934 no
C42 C43 1.376(8) yes
C42 H421 0.932 no
C43 C44 1.396(7) yes
C43 H431 0.933 no
C44 C45 1.523(7) yes
C45 C46 1.527(7) yes
C45 C47 1.517(8) yes
C45 H451 0.979 no
C46 H462 0.966 no
C46 H463 0.965 no
C46 H461 0.966 no
C47 H471 0.966 no
C47 H473 0.966 no
C47 H472 0.963 no
C48 C49 1.399(6) yes
C48 C53 1.406(6) yes
C49 C50 1.397(6) yes
C49 C57 1.518(6) yes
C50 C51 1.379(8) yes
C50 H501 0.936 no
C51 C52 1.373(7) yes
C51 H511 0.930 no
C52 C53 1.397(6) yes
C52 H521 0.931 no
C53 C54 1.513(6) yes
C54 C55 1.541(6) yes
C54 C56 1.535(6) yes
C54 H541 0.980 no
C55 H552 0.961 no
C55 H553 0.968 no
C55 H551 0.967 no
C56 H561 0.966 no
C56 H562 0.967 no
C56 H563 0.967 no
C57 C58 1.533(8) yes
C57 C59 1.514(7) yes
C57 H571 0.987 no
C58 H581 0.962 no
C58 H582 0.963 no
C58 H583 0.963 no
C59 H593 0.963 no
C59 H592 0.963 no
C59 H591 0.963 no
F60 C61 1.346(6) yes
C61 F62 1.340(6) yes
C61 F63 1.324(6) yes
C61 C64 1.498(6) yes
C64 C65 1.386(6) yes
C64 C69 1.379(6) yes
C65 C66 1.397(6) yes
C65 H651 0.930 no
C66 C67 1.409(6) yes
C66 B74 1.642(7) yes
C67 C68 1.390(6) yes
C67 H671 0.943 no
C68 C69 1.398(6) yes
C68 C70 1.480(5) yes
C69 H691 0.935 no
C70 F710 1.331(5) yes
C70 F720 1.348(5) yes
C70 F730 1.338(5) yes
C70 F711 1.337(5) yes
C70 F721 1.326(5) yes
C70 F731 1.344(5) yes
B74 C75 1.644(7) yes
B74 C89 1.644(7) yes
B74 C103 1.644(7) yes
C75 C76 1.395(6) yes
C75 C80 1.408(6) yes
C76 C77 1.399(6) yes
C76 H761 0.939 no
C77 C78 1.384(7) yes
C77 C85 1.497(7) yes
C78 C79 1.385(7) yes
C78 H781 0.932 no
C79 C80 1.389(7) yes
C79 C81 1.484(7) yes
C80 H801 0.933 no
C81 F82 1.331(6) yes
C81 F83 1.335(7) yes
C81 F84 1.343(7) yes
C85 F86 1.331(7) yes
C85 F87 1.322(6) yes
C85 F88 1.320(7) yes
C89 C90 1.396(6) yes
C89 C94 1.405(7) yes
C90 C91 1.393(7) yes
C90 H901 0.933 no
C91 C92 1.383(8) yes
C91 C99 1.488(5) yes
C92 C93 1.390(7) yes
C92 H921 0.926 no
C93 C94 1.393(6) yes
C93 C95 1.481(6) yes
C94 H941 0.935 no
C95 F960 1.339(5) yes
C95 F970 1.337(5) yes
C95 F980 1.334(5) yes
C95 F961 1.333(5) yes
C95 F971 1.336(5) yes
C95 F981 1.333(5) yes
C99 F1000 1.350(5) yes
C99 F1010 1.330(5) yes
C99 F1020 1.341(5) yes
C99 F1001 1.330(5) yes
C99 F1011 1.343(5) yes
C99 F1021 1.344(5) yes
C103 C104 1.406(6) yes
C103 C108 1.410(6) yes
C104 C105 1.398(6) yes
C104 H1041 0.934 no
C105 C106 1.382(7) yes
C105 C113 1.497(7) yes
C106 C107 1.390(7) yes
C106 H1061 0.937 no
C107 C108 1.386(7) yes
C107 C109 1.491(5) yes
C108 H1081 0.933 no
C109 F1100 1.336(5) yes
C109 F1110 1.336(5) yes
C109 F1120 1.344(5) yes
C109 F1101 1.340(5) yes
C109 F1111 1.343(5) yes
C109 F1121 1.337(5) yes
C113 F114 1.343(6) yes
C113 F115 1.328(6) yes
C113 F116 1.336(6) yes

loop_
_geom_hbond_atom_site_label_D
_geom_hbond_atom_site_label_H
_geom_hbond_atom_site_label_A
_geom_hbond_angle_DHA
_geom_hbond_distance_DH
_geom_hbond_distance_HA
_geom_hbond_distance_DA
_geom_hbond_publ_flag
C15 H152 C2 144 0.96 2.44 3.274(7) yes
C56 H562 C31 136 0.97 2.51 3.274(7) yes
C57 H571 C33 134 0.99 2.51 3.277(7) yes
